data_2228296
loop_
_publ_author_name
'Tahir, M. Nawaz'
'Shad, Hazoor Ahmad'

_publ_section_title
;
 2-Hydroxy-5-[(<i>E</i>)-(1<i>H</i>-indol-3-ylmethylidene)azaniumyl]benzoate
;
_journal_coeditor_code DN2627
_journal_issue 12
_journal_name_full 'Acta Crystallographica Section E'
_journal_page_first o3314
_journal_paper_doi 10.1107/S1600536810048579
_journal_volume 66
_journal_year 2010
_chemical_formula_iupac 'C16 H12 N2 O3'
_chemical_formula_moiety 'C16 H12 N2 O3'
_chemical_formula_sum 'C16 H12 N2 O3'
_chemical_formula_weight 280.28
_chemical_name_systematic
;
2-Hydroxy-5-[(<i>E</i>)-(1<i>H</i>-indol-3-ylmethylidene)azaniumyl]benzoate
;
_space_group_IT_number 14
_symmetry_cell_setting monoclinic
_symmetry_space_group_name_Hall '-P 2yn'
_symmetry_space_group_name_H-M 'P 1 21/n 1'
_atom_sites_solution_hydrogens geom
_atom_sites_solution_primary direct
_atom_sites_solution_secondary difmap
_audit_creation_method SHELXL-97
_cell_angle_alpha 90
_cell_angle_beta 104.619(4)
_cell_angle_gamma 90
_cell_formula_units_Z 4
_cell_length_a 7.3463(6)
_cell_length_b 15.5496(12)
_cell_length_c 11.5310(8)
_cell_measurement_reflns_used 1169
_cell_measurement_temperature 296(2)
_cell_measurement_theta_max 25.25
_cell_measurement_theta_min 2.25
_cell_volume 1274.57(17)
_computing_cell_refinement 'SAINT (Bruker, 2009)'
_computing_data_collection 'APEX2 (Bruker, 2009)'
_computing_data_reduction 'SAINT (Bruker, 2009)'
_computing_molecular_graphics 'ORTEP-3 for Windows (Farrugia, 1997) and PLATON (Spek, 2009)'
_computing_publication_material 'WinGX (Farrugia, 1999) and PLATON (Spek, 2009)'
_computing_structure_refinement 'SHELXL97 (Sheldrick, 2008)'
_computing_structure_solution 'SHELXS97 (Sheldrick, 2008)'
_diffrn_ambient_temperature 296(2)
_diffrn_detector_area_resol_mean 8.20
_diffrn_measured_fraction_theta_full 0.999
_diffrn_measured_fraction_theta_max 0.999
_diffrn_measurement_device_type 'Bruker Kappa APEXII CCD'
_diffrn_measurement_method \w
_diffrn_radiation_monochromator graphite
_diffrn_radiation_source 'fine-focus sealed tube'
_diffrn_radiation_type MoK\a
_diffrn_radiation_wavelength 0.71073
_diffrn_reflns_av_R_equivalents 0.0804
_diffrn_reflns_av_sigmaI/netI 0.0949
_diffrn_reflns_limit_h_max 8
_diffrn_reflns_limit_h_min -8
_diffrn_reflns_limit_k_max 18
_diffrn_reflns_limit_k_min -18
_diffrn_reflns_limit_l_max 13
_diffrn_reflns_limit_l_min -13
_diffrn_reflns_number 9888
_diffrn_reflns_theta_full 25.25
_diffrn_reflns_theta_max 25.25
_diffrn_reflns_theta_min 2.25
_diffrn_standards_number 0
_exptl_absorpt_coefficient_mu 0.103
_exptl_absorpt_correction_T_max 0.988
_exptl_absorpt_correction_T_min 0.980
_exptl_absorpt_correction_type multi-scan
_exptl_absorpt_process_details '(SADABS; Bruker, 2005)'
_exptl_crystal_colour orange
_exptl_crystal_density_diffrn 1.461
_exptl_crystal_density_method 'not measured'
_exptl_crystal_description needle
_exptl_crystal_F_000 584
_exptl_crystal_size_max 0.24
_exptl_crystal_size_mid 0.14
_exptl_crystal_size_min 0.12
_refine_diff_density_max 0.188
_refine_diff_density_min -0.222
_refine_ls_goodness_of_fit_ref 0.996
_refine_ls_hydrogen_treatment constr
_refine_ls_matrix_type full
_refine_ls_number_parameters 191
_refine_ls_number_reflns 2313
_refine_ls_number_restraints 0
_refine_ls_restrained_S_all 0.996
_refine_ls_R_factor_all 0.1362
_refine_ls_R_factor_gt 0.0568
_refine_ls_shift/su_max 0.000
_refine_ls_shift/su_mean 0.000
_refine_ls_structure_factor_coef Fsqd
_refine_ls_weighting_details 'calc w=1/[\s^2^(Fo^2^)+(0.0622P)^2^] where P=(Fo^2^+2Fc^2^)/3'
_refine_ls_weighting_scheme calc
_refine_ls_wR_factor_gt 0.1185
_refine_ls_wR_factor_ref 0.1524
_reflns_number_gt 1169
_reflns_number_total 2313
_reflns_threshold_expression I>2\s(I)
_cod_data_source_file dn2627.cif
_cod_data_source_block I
_cod_original_sg_symbol_H-M 'P 21/n'
_cod_database_code 2228296
_cod_database_fobs_code 2228296

loop_
_symmetry_equiv_pos_site_id
_symmetry_equiv_pos_as_xyz
1 x,y,z
2 1/2-x,1/2+y,1/2-z
3 -x,-y,-z
4 1/2+x,1/2-y,1/2+z

loop_
_atom_site_aniso_label
_atom_site_aniso_U_11
_atom_site_aniso_U_22
_atom_site_aniso_U_33
_atom_site_aniso_U_12
_atom_site_aniso_U_13
_atom_site_aniso_U_23
O1 0.0458(16) 0.076(2) 0.0390(14) 0.0109(13) 0.0160(12) -0.0088(13)
O2 0.0373(15) 0.079(2) 0.0397(15) 0.0091(13) 0.0048(12) -0.0035(14)
O3 0.0402(16) 0.0743(19) 0.0303(13) 0.0077(14) 0.0070(11) -0.0027(12)
N1 0.0406(19) 0.0466(19) 0.0307(15) 0.0039(16) 0.0087(13) -0.0042(14)
N2 0.0439(19) 0.0481(19) 0.0292(15) 0.0048(15) 0.0071(14) -0.0045(14)
C1 0.036(2) 0.040(2) 0.035(2) 0.0021(17) 0.0063(17) -0.0006(17)
C2 0.034(2) 0.036(2) 0.0306(18) -0.0016(16) 0.0087(15) -0.0013(16)
C3 0.037(2) 0.041(2) 0.0285(18) 0.0015(18) 0.0033(16) 0.0003(16)
C4 0.050(2) 0.060(3) 0.0279(18) 0.008(2) 0.0104(17) -0.0090(18)
C5 0.037(2) 0.054(3) 0.036(2) 0.0112(18) 0.0086(16) -0.0048(18)
C6 0.035(2) 0.038(2) 0.0260(17) 0.0012(17) 0.0031(15) -0.0027(16)
C7 0.034(2) 0.042(2) 0.0295(18) 0.0013(16) 0.0093(15) -0.0038(16)
C8 0.041(2) 0.040(2) 0.0348(19) 0.0065(18) 0.0090(16) 0.0011(17)
C9 0.036(2) 0.037(2) 0.0288(17) 0.0008(16) 0.0056(15) -0.0030(16)
C10 0.037(2) 0.031(2) 0.0279(18) -0.0014(16) 0.0058(15) 0.0007(15)
C11 0.048(2) 0.042(2) 0.0332(19) 0.0006(19) 0.0109(17) -0.0011(17)
C12 0.044(2) 0.048(2) 0.047(2) 0.0103(19) 0.0181(18) 0.0001(19)
C13 0.040(2) 0.056(3) 0.045(2) 0.0095(19) 0.0075(18) 0.004(2)
C14 0.043(2) 0.047(2) 0.0308(19) 0.0011(19) 0.0047(17) 0.0003(17)
C15 0.037(2) 0.034(2) 0.0352(19) 0.0039(17) 0.0115(16) 0.0028(16)
C16 0.037(2) 0.046(2) 0.038(2) 0.0066(18) 0.0050(17) -0.0019(18)

loop_
_atom_site_type_symbol
_atom_site_label
_atom_site_fract_x
_atom_site_fract_y
_atom_site_fract_z
_atom_site_U_iso_or_equiv
_atom_site_thermal_displace_type
_atom_site_calc_flag
_atom_site_refinement_flags
_atom_site_occupancy
O O1 1.2830(3) 0.00635(16) 0.14061(19) 0.0527(10) Uani . . 1.000
O O2 1.3616(3) 0.01396(16) 0.34045(19) 0.0529(10) Uani . . 1.000
O O3 1.1429(3) 0.07152(17) 0.44973(17) 0.0486(9) Uani . . 1.000
N N1 0.6066(4) 0.10087(18) 0.0169(2) 0.0394(10) Uani . . 1.000
N N2 0.1653(4) 0.11644(18) -0.3115(2) 0.0408(10) Uani . . 1.000
C C1 1.2446(5) 0.0237(2) 0.2380(3) 0.0375(12) Uani . . 1.000
C C2 1.0566(4) 0.0584(2) 0.2369(3) 0.0334(11) Uani . . 1.000
C C3 1.0142(5) 0.0819(2) 0.3454(3) 0.0364(11) Uani . . 1.000
C C4 0.8368(5) 0.1138(2) 0.3417(3) 0.0459(13) Uani . . 1.000
C C5 0.7012(5) 0.1219(2) 0.2364(3) 0.0424(14) Uani . . 1.000
C C6 0.7423(4) 0.0983(2) 0.1288(3) 0.0338(11) Uani . . 1.000
C C7 0.9190(4) 0.0666(2) 0.1312(3) 0.0349(11) Uani . . 1.000
C C8 0.4406(5) 0.1355(2) -0.0070(3) 0.0387(11) Uani . . 1.000
C C9 0.3080(5) 0.1370(2) -0.1184(3) 0.0344(11) Uani . . 1.000
C C10 0.1205(4) 0.1715(2) -0.1405(3) 0.0324(11) Uani . . 1.000
C C11 0.0164(5) 0.2123(2) -0.0705(3) 0.0410(11) Uani . . 1.000
C C12 -0.1644(5) 0.2377(2) -0.1229(3) 0.0451(12) Uani . . 1.000
C C13 -0.2477(5) 0.2216(2) -0.2434(3) 0.0476(14) Uani . . 1.000
C C14 -0.1494(5) 0.1805(2) -0.3140(3) 0.0411(11) Uani . . 1.000
C C15 0.0346(5) 0.1569(2) -0.2617(3) 0.0350(11) Uani . . 1.000
C C16 0.3256(5) 0.1038(2) -0.2278(3) 0.0411(12) Uani . . 1.000
H H1 0.63809 0.07659 -0.04221 0.0472 Uiso . . 1.000
H H2 0.14581 0.10162 -0.38548 0.0489 Uiso . . 1.000
H H3 1.24072 0.05315 0.43705 0.0584 Uiso . . 1.000
H H4 0.80901 0.13014 0.41293 0.0551 Uiso . . 1.000
H H5 0.58271 0.14295 0.23633 0.0512 Uiso . . 1.000
H H7 0.94585 0.05043 0.05962 0.0420 Uiso . . 1.000
H H8 0.40583 0.16216 0.05637 0.0463 Uiso . . 1.000
H H11 0.06906 0.22218 0.01060 0.0494 Uiso . . 1.000
H H12 -0.23290 0.26623 -0.07704 0.0542 Uiso . . 1.000
H H13 -0.37122 0.23872 -0.27642 0.0567 Uiso . . 1.000
H H14 -0.20470 0.16904 -0.39435 0.0495 Uiso . . 1.000
H H16 0.43238 0.07717 -0.24027 0.0491 Uiso . . 1.000

loop_
_atom_type_symbol
_atom_type_description
_atom_type_scat_dispersion_real
_atom_type_scat_dispersion_imag
_atom_type_scat_source
C C 0.0033 0.0016 'International Tables Vol C Tables 4.2.6.8 and 6.1.1.4'
H H 0.0000 0.0000 'International Tables Vol C Tables 4.2.6.8 and 6.1.1.4'
N N 0.0061 0.0033 'International Tables Vol C Tables 4.2.6.8 and 6.1.1.4'
O O 0.0106 0.0060 'International Tables Vol C Tables 4.2.6.8 and 6.1.1.4'

loop_
_geom_angle_atom_site_label_1
_geom_angle_atom_site_label_2
_geom_angle_atom_site_label_3
_geom_angle_site_symmetry_1
_geom_angle_site_symmetry_2
_geom_angle_site_symmetry_3
_geom_angle
_geom_angle_publ_flag
C3 O3 H3 . . . 109.00 no
C6 N1 C8 . . . 127.8(3) no
C15 N2 C16 . . . 110.1(3) no
C8 N1 H1 . . . 116.00 no
C6 N1 H1 . . . 116.00 no
C16 N2 H2 . . . 125.00 no
C15 N2 H2 . . . 125.00 no
O2 C1 C2 . . . 117.3(3) no
O1 C1 O2 . . . 123.3(3) no
O1 C1 C2 . . . 119.4(3) no
C3 C2 C7 . . . 118.9(3) no
C1 C2 C3 . . . 120.1(3) no
C1 C2 C7 . . . 121.0(3) no
O3 C3 C4 . . . 121.1(3) no
O3 C3 C2 . . . 120.1(3) no
C2 C3 C4 . . . 118.8(3) no
C3 C4 C5 . . . 121.9(3) no
C4 C5 C6 . . . 119.4(3) no
C5 C6 C7 . . . 119.2(3) no
N1 C6 C5 . . . 122.7(3) no
N1 C6 C7 . . . 118.0(3) no
C2 C7 C6 . . . 121.7(3) no
N1 C8 C9 . . . 126.8(3) no
C8 C9 C10 . . . 125.5(3) no
C8 C9 C16 . . . 128.2(3) no
C10 C9 C16 . . . 106.3(3) no
C11 C10 C15 . . . 118.4(3) no
C9 C10 C15 . . . 106.7(3) no
C9 C10 C11 . . . 134.9(3) no
C10 C11 C12 . . . 119.1(3) no
C11 C12 C13 . . . 121.4(3) no
C12 C13 C14 . . . 120.7(3) no
C13 C14 C15 . . . 117.8(3) no
C10 C15 C14 . . . 122.5(3) no
N2 C15 C10 . . . 107.6(3) no
N2 C15 C14 . . . 129.9(3) no
N2 C16 C9 . . . 109.4(3) no
C3 C4 H4 . . . 119.00 no
C5 C4 H4 . . . 119.00 no
C4 C5 H5 . . . 120.00 no
C6 C5 H5 . . . 120.00 no
C2 C7 H7 . . . 119.00 no
C6 C7 H7 . . . 119.00 no
N1 C8 H8 . . . 117.00 no
C9 C8 H8 . . . 117.00 no
C10 C11 H11 . . . 120.00 no
C12 C11 H11 . . . 120.00 no
C11 C12 H12 . . . 119.00 no
C13 C12 H12 . . . 119.00 no
C12 C13 H13 . . . 120.00 no
C14 C13 H13 . . . 120.00 no
C13 C14 H14 . . . 121.00 no
C15 C14 H14 . . . 121.00 no
N2 C16 H16 . . . 125.00 no
C9 C16 H16 . . . 125.00 no

loop_
_geom_bond_atom_site_label_1
_geom_bond_atom_site_label_2
_geom_bond_site_symmetry_1
_geom_bond_site_symmetry_2
_geom_bond_distance
_geom_bond_publ_flag
O1 C1 . . 1.254(4) no
O2 C1 . . 1.283(4) no
O3 C3 . . 1.339(4) no
O3 H3 . . 0.8200 no
N1 C6 . . 1.418(4) no
N1 C8 . . 1.298(5) no
N2 C16 . . 1.335(4) no
N2 C15 . . 1.388(5) no
N1 H1 . . 0.8600 no
N2 H2 . . 0.8600 no
C1 C2 . . 1.480(5) no
C2 C7 . . 1.379(5) no
C2 C3 . . 1.412(5) no
C3 C4 . . 1.385(5) no
C4 C5 . . 1.368(5) no
C5 C6 . . 1.398(5) no
C6 C7 . . 1.382(4) no
C8 C9 . . 1.403(5) no
C9 C10 . . 1.440(5) no
C9 C16 . . 1.399(5) no
C10 C15 . . 1.399(5) no
C10 C11 . . 1.397(5) no
C11 C12 . . 1.371(5) no
C12 C13 . . 1.392(5) no
C13 C14 . . 1.375(5) no
C14 C15 . . 1.384(5) no
C4 H4 . . 0.9300 no
C5 H5 . . 0.9300 no
C7 H7 . . 0.9300 no
C8 H8 . . 0.9300 no
C11 H11 . . 0.9300 no
C12 H12 . . 0.9300 no
C13 H13 . . 0.9300 no
C14 H14 . . 0.9300 no
C16 H16 . . 0.9300 no

loop_
_geom_hbond_atom_site_label_D
_geom_hbond_atom_site_label_H
_geom_hbond_atom_site_label_A
_geom_hbond_site_symmetry_A
_geom_hbond_distance_DH
_geom_hbond_distance_HA
_geom_hbond_distance_DA
_geom_hbond_angle_DHA
_geom_hbond_publ_flag
N1 H1 O1 3_755 0.86 1.90 2.735(3) 162 yes
N2 H2 O3 1_454 0.86 1.95 2.805(3) 171 yes
O3 H3 O2 . 0.82 1.70 2.448(3) 150 yes
C16 H16 O1 3_755 0.93 2.48 3.279(4) 144 yes
C16 H16 O2 3_755 0.93 2.55 3.439(4) 160 yes
C5 H5 Cg3 4_555 0.93 2.92 3.643(4) 136 yes

loop_
_cod_related_entry_id
_cod_related_entry_database
_cod_related_entry_code
1 ChemSpider 30656343
